data_4067075
loop_
_publ_author_name
'Lichtenberg, Crispin'
'Robert, Dominique'
'Spaniol, Thomas P.'
'Okuda, Jun'

_publ_section_title
;
 Bis(allyl)aluminum Cation, Tris(allyl)aluminum, and
 Tetrakis(allyl)aluminate: Synthesis, Characterization, and
 Reactivity&#x2020;
;
_journal_issue 21
_journal_name_full Organometallics
_journal_page_first 5714
_journal_paper_doi 10.1021/om100809h
_journal_volume 29
_journal_year 2010
_chemical_formula_moiety 'C42 H54 Al B O3, C4 H8 O'
_chemical_formula_sum 'C46 H62 Al B O4'
_chemical_formula_weight 716.75
_chemical_name_systematic
;
 ?
;
_space_group_IT_number 2
_symmetry_cell_setting triclinic
_symmetry_space_group_name_Hall '-P 1'
_symmetry_space_group_name_H-M 'P -1'
_atom_sites_solution_hydrogens geom
_atom_sites_solution_primary direct
_atom_sites_solution_secondary difmap
_audit_creation_method SHELXL-97
_cell_angle_alpha 70.859(6)
_cell_angle_beta 82.787(6)
_cell_angle_gamma 76.337(6)
_cell_formula_units_Z 2
_cell_length_a 12.073(3)
_cell_length_b 13.120(3)
_cell_length_c 14.328(3)
_cell_measurement_reflns_used 3245
_cell_measurement_temperature 130(2)
_cell_measurement_theta_max 22.50
_cell_measurement_theta_min 2.15
_cell_volume 2080.5(8)
_computing_cell_refinement 'Bruker SMART (2001)'
_computing_data_collection 'Bruker SMART (2001)'
_computing_data_reduction 'Bruker SAINT+ (1999)'
_computing_molecular_graphics 'ORTEP-III (Farrugia, 1999)'
_computing_structure_refinement 'SHELXL-97 (Sheldrick, 1997)'
_computing_structure_solution 'SIR-92 (Altomare 1992)'
_diffrn_ambient_temperature 130(2)
_diffrn_measured_fraction_theta_full 0.909
_diffrn_measured_fraction_theta_max 0.909
_diffrn_measurement_device_type 'APEX Area Detector'
_diffrn_measurement_method 'omega scans'
_diffrn_radiation_monochromator 'multilayer optics'
_diffrn_radiation_source 'INCOATEC microsource'
_diffrn_radiation_type MoK\a
_diffrn_radiation_wavelength 0.71073
_diffrn_reflns_av_R_equivalents 0.1055
_diffrn_reflns_av_sigmaI/netI 0.1000
_diffrn_reflns_limit_h_max 13
_diffrn_reflns_limit_h_min -13
_diffrn_reflns_limit_k_max 14
_diffrn_reflns_limit_k_min -14
_diffrn_reflns_limit_l_max 15
_diffrn_reflns_limit_l_min -15
_diffrn_reflns_number 18724
_diffrn_reflns_theta_full 24.08
_diffrn_reflns_theta_max 24.08
_diffrn_reflns_theta_min 2.36
_exptl_absorpt_coefficient_mu 0.090
_exptl_absorpt_correction_T_max 0.9929
_exptl_absorpt_correction_T_min 0.9823
_exptl_absorpt_correction_type multi-scan
_exptl_absorpt_process_details 'Platon Mulabs'
_exptl_crystal_colour colourless
_exptl_crystal_density_diffrn 1.144
_exptl_crystal_density_method 'not measured'
_exptl_crystal_description fragment
_exptl_crystal_F_000 776
_exptl_crystal_size_max 0.20
_exptl_crystal_size_mid 0.13
_exptl_crystal_size_min 0.08
_refine_diff_density_max 0.380
_refine_diff_density_min -0.295
_refine_diff_density_rms 0.055
_refine_ls_extinction_method none
_refine_ls_goodness_of_fit_ref 0.931
_refine_ls_hydrogen_treatment mixed
_refine_ls_matrix_type full
_refine_ls_number_parameters 490
_refine_ls_number_reflns 5995
_refine_ls_number_restraints 0
_refine_ls_restrained_S_all 0.931
_refine_ls_R_factor_all 0.0938
_refine_ls_R_factor_gt 0.0551
_refine_ls_shift/su_max 0.000
_refine_ls_shift/su_mean 0.000
_refine_ls_structure_factor_coef Fsqd
_refine_ls_weighting_details 'calc w=1/[\s^2^(Fo^2^)+(0.0702P)^2^+0.0000P] where P=(Fo^2^+2Fc^2^)/3'
_refine_ls_weighting_scheme calc
_refine_ls_wR_factor_gt 0.1269
_refine_ls_wR_factor_ref 0.1432
_reflns_number_gt 3760
_reflns_number_total 5995
_reflns_threshold_expression >2sigma(I)
_cod_data_source_file om100809h_si_002.cif
_cod_data_source_block 2b
_cod_database_code 4067075

loop_
_symmetry_equiv_pos_as_xyz
'x, y, z'
'-x, -y, -z'

loop_
_atom_site_label
_atom_site_type_symbol
_atom_site_fract_x
_atom_site_fract_y
_atom_site_fract_z
_atom_site_U_iso_or_equiv
_atom_site_adp_type
_atom_site_occupancy
_atom_site_symmetry_multiplicity
_atom_site_calc_flag
_atom_site_refinement_flags
Al Al 0.63070(7) 0.29877(7) 0.78903(7) 0.0303(3) Uani 1 1 d .
O1 O 0.72555(15) 0.20736(15) 0.72302(13) 0.0296(5) Uani 1 1 d .
O2 O 0.77742(16) 0.30811(16) 0.83822(15) 0.0339(5) Uani 1 1 d .
O3 O 0.49944(16) 0.27530(16) 0.72369(15) 0.0365(6) Uani 1 1 d .
C1 C 0.5960(3) 0.4585(3) 0.7163(3) 0.0394(9) Uani 1 1 d .
H1A H 0.520(3) 0.482(2) 0.735(2) 0.047 Uiso 1 1 d .
H2A H 0.643(2) 0.498(2) 0.738(2) 0.047 Uiso 1 1 d .
C2 C 0.6167(3) 0.4888(3) 0.6073(3) 0.0444(9) Uani 1 1 d .
H2 H 0.561(3) 0.464(2) 0.579(2) 0.053 Uiso 1 1 d .
C3 C 0.6965(4) 0.5387(3) 0.5540(3) 0.0535(10) Uani 1 1 d .
H3A H 0.750(3) 0.569(3) 0.581(3) 0.064 Uiso 1 1 d .
H3B H 0.702(3) 0.552(3) 0.483(3) 0.064 Uiso 1 1 d .
C4 C 0.5742(3) 0.2216(3) 0.9241(2) 0.0385(9) Uani 1 1 d .
H4A H 0.506(3) 0.212(2) 0.915(2) 0.046 Uiso 1 1 d .
H4B H 0.565(2) 0.277(2) 0.958(2) 0.046 Uiso 1 1 d .
C5 C 0.6468(3) 0.1200(4) 0.9813(3) 0.0747(14) Uani 1 1 d .
H5 H 0.7107 0.1356 1.0024 0.090 Uiso 1 1 calc R
C6 C 0.6497(4) 0.0253(4) 1.0090(4) 0.123(2) Uani 1 1 d .
H6A H 0.5910 -0.0027 0.9934 0.148 Uiso 1 1 calc R
H6B H 0.7108 -0.0238 1.0470 0.148 Uiso 1 1 calc R
C7 C 0.7988(2) 0.1002(2) 0.7730(2) 0.0342(8) Uani 1 1 d .
H7A H 0.7533 0.0423 0.8008 0.041 Uiso 1 1 calc R
H7B H 0.8388 0.1056 0.8269 0.041 Uiso 1 1 calc R
C8 C 0.8822(3) 0.0760(2) 0.6918(2) 0.0368(8) Uani 1 1 d .
H8A H 0.9126 -0.0042 0.7059 0.044 Uiso 1 1 calc R
H8B H 0.9465 0.1140 0.6818 0.044 Uiso 1 1 calc R
C9 C 0.8087(3) 0.1219(2) 0.6032(2) 0.0379(8) Uani 1 1 d .
H9A H 0.8560 0.1327 0.5405 0.045 Uiso 1 1 calc R
H9B H 0.7569 0.0727 0.6055 0.045 Uiso 1 1 calc R
C10 C 0.7430(3) 0.2299(2) 0.6140(2) 0.0344(8) Uani 1 1 d .
H10A H 0.7872 0.2887 0.5843 0.041 Uiso 1 1 calc R
H10B H 0.6691 0.2524 0.5823 0.041 Uiso 1 1 calc R
C11 C 0.7712(3) 0.3603(3) 0.9156(2) 0.0430(9) Uani 1 1 d .
H11A H 0.7641 0.3064 0.9820 0.052 Uiso 1 1 calc R
H11B H 0.7047 0.4228 0.9076 0.052 Uiso 1 1 calc R
C12 C 0.8793(3) 0.3995(3) 0.9026(3) 0.0615(11) Uani 1 1 d .
H12A H 0.8637 0.4759 0.9058 0.074 Uiso 1 1 calc R
H12B H 0.9308 0.3517 0.9557 0.074 Uiso 1 1 calc R
C13 C 0.9303(5) 0.3957(5) 0.8096(4) 0.141(3) Uani 1 1 d .
H13A H 1.0124 0.3614 0.8161 0.169 Uiso 1 1 calc R
H13B H 0.9234 0.4716 0.7633 0.169 Uiso 1 1 calc R
C14 C 0.8754(3) 0.3326(3) 0.7708(3) 0.0440(9) Uani 1 1 d .
H14A H 0.9287 0.2635 0.7678 0.053 Uiso 1 1 calc R
H14B H 0.8503 0.3758 0.7033 0.053 Uiso 1 1 calc R
C15 C 0.3850(2) 0.3443(3) 0.7286(3) 0.0435(9) Uani 1 1 d .
H15A H 0.3723 0.4078 0.6674 0.052 Uiso 1 1 calc R
H15B H 0.3759 0.3727 0.7858 0.052 Uiso 1 1 calc R
C16 C 0.3021(3) 0.2712(3) 0.7398(3) 0.0556(10) Uani 1 1 d .
H16A H 0.2323 0.3128 0.7039 0.067 Uiso 1 1 calc R
H16B H 0.2804 0.2376 0.8104 0.067 Uiso 1 1 calc R
C17 C 0.3691(3) 0.1843(3) 0.6941(3) 0.0543(10) Uani 1 1 d .
H17A H 0.3389 0.1157 0.7193 0.065 Uiso 1 1 calc R
H17B H 0.3676 0.2116 0.6211 0.065 Uiso 1 1 calc R
C18 C 0.4880(3) 0.1659(3) 0.7276(3) 0.0476(9) Uani 1 1 d .
H18A H 0.4961 0.1142 0.7957 0.057 Uiso 1 1 calc R
H18B H 0.5461 0.1360 0.6828 0.057 Uiso 1 1 calc R
B B 0.8447(3) 0.2799(3) 0.2642(3) 0.0265(8) Uani 1 1 d .
C19 C 0.9205(2) 0.2963(2) 0.3445(2) 0.0253(7) Uani 1 1 d .
C20 C 0.8975(2) 0.3906(2) 0.3737(2) 0.0322(8) Uani 1 1 d .
H20 H 0.8399 0.4512 0.3420 0.039 Uiso 1 1 calc R
C21 C 0.9553(3) 0.3995(3) 0.4474(2) 0.0415(9) Uani 1 1 d .
H21 H 0.9370 0.4654 0.4653 0.050 Uiso 1 1 calc R
C22 C 1.0386(3) 0.3136(3) 0.4946(2) 0.0419(9) Uani 1 1 d .
H22 H 1.0789 0.3197 0.5447 0.050 Uiso 1 1 calc R
C23 C 1.0629(2) 0.2190(3) 0.4688(2) 0.0402(9) Uani 1 1 d .
H23 H 1.1205 0.1588 0.5010 0.048 Uiso 1 1 calc R
C24 C 1.0039(2) 0.2108(2) 0.3955(2) 0.0317(8) Uani 1 1 d .
H24 H 1.0213 0.1437 0.3796 0.038 Uiso 1 1 calc R
C25 C 0.9258(2) 0.2121(2) 0.1940(2) 0.0265(7) Uani 1 1 d .
C26 C 1.0385(2) 0.2212(2) 0.1665(2) 0.0301(7) Uani 1 1 d .
H26 H 1.0713 0.2629 0.1944 0.036 Uiso 1 1 calc R
C27 C 1.1050(3) 0.1726(2) 0.1008(2) 0.0350(8) Uani 1 1 d .
H27 H 1.1821 0.1801 0.0852 0.042 Uiso 1 1 calc R
C28 C 1.0594(3) 0.1133(2) 0.0578(2) 0.0407(9) Uani 1 1 d .
H28 H 1.1044 0.0796 0.0122 0.049 Uiso 1 1 calc R
C29 C 0.9483(3) 0.1035(3) 0.0814(2) 0.0405(9) Uani 1 1 d .
H29 H 0.9157 0.0635 0.0516 0.049 Uiso 1 1 calc R
C30 C 0.8829(3) 0.1518(2) 0.1488(2) 0.0345(8) Uani 1 1 d .
H30 H 0.8061 0.1432 0.1644 0.041 Uiso 1 1 calc R
C31 C 0.7911(2) 0.3979(2) 0.1839(2) 0.0250(7) Uani 1 1 d .
C32 C 0.6836(2) 0.4211(2) 0.1453(2) 0.0283(7) Uani 1 1 d .
H32 H 0.6362 0.3687 0.1706 0.034 Uiso 1 1 calc R
C33 C 0.6443(3) 0.5185(2) 0.0712(2) 0.0319(8) Uani 1 1 d .
H33 H 0.5710 0.5314 0.0469 0.038 Uiso 1 1 calc R
C34 C 0.7102(3) 0.5957(3) 0.0332(2) 0.0357(8) Uani 1 1 d .
H34 H 0.6828 0.6626 -0.0167 0.043 Uiso 1 1 calc R
C35 C 0.8174(2) 0.5751(2) 0.0685(2) 0.0340(8) Uani 1 1 d .
H35 H 0.8644 0.6277 0.0425 0.041 Uiso 1 1 calc R
C36 C 0.8555(2) 0.4784(2) 0.1411(2) 0.0298(7) Uani 1 1 d .
H36 H 0.9299 0.4657 0.1633 0.036 Uiso 1 1 calc R
C37 C 0.7467(2) 0.2182(2) 0.3323(2) 0.0250(7) Uani 1 1 d .
C38 C 0.6521(2) 0.2777(2) 0.3724(2) 0.0272(7) Uani 1 1 d .
H38 H 0.6438 0.3554 0.3554 0.033 Uiso 1 1 calc R
C39 C 0.5702(2) 0.2289(2) 0.4356(2) 0.0293(7) Uani 1 1 d .
H39 H 0.5072 0.2730 0.4606 0.035 Uiso 1 1 calc R
C40 C 0.5794(2) 0.1164(3) 0.4626(2) 0.0344(8) Uani 1 1 d .
H40 H 0.5229 0.0824 0.5056 0.041 Uiso 1 1 calc R
C41 C 0.6725(3) 0.0541(2) 0.4259(2) 0.0340(8) Uani 1 1 d .
H41 H 0.6808 -0.0237 0.4441 0.041 Uiso 1 1 calc R
C42 C 0.7535(2) 0.1047(2) 0.3626(2) 0.0296(7) Uani 1 1 d .
H42 H 0.8169 0.0599 0.3386 0.036 Uiso 1 1 calc R
O4 O 0.3695(3) 0.0867(2) 0.2445(3) 0.0910(10) Uani 1 1 d .
C43 C 0.3128(3) 0.1467(3) 0.3056(3) 0.0567(10) Uani 1 1 d .
H43A H 0.3450 0.1159 0.3718 0.068 Uiso 1 1 calc R
H43B H 0.2307 0.1445 0.3134 0.068 Uiso 1 1 calc R
C44 C 0.3282(4) 0.2611(3) 0.2586(3) 0.0675(12) Uani 1 1 d .
H44A H 0.3268 0.2989 0.3083 0.081 Uiso 1 1 calc R
H44B H 0.2692 0.3043 0.2105 0.081 Uiso 1 1 calc R
C45 C 0.4464(4) 0.2422(4) 0.2070(3) 0.0848(17) Uani 1 1 d .
H45A H 0.4516 0.3006 0.1430 0.102 Uiso 1 1 calc R
H45B H 0.5069 0.2392 0.2492 0.102 Uiso 1 1 calc R
C46 C 0.4540(4) 0.1343(4) 0.1928(3) 0.0889(16) Uani 1 1 d .
H46A H 0.4497 0.1444 0.1217 0.107 Uiso 1 1 calc R
H46B H 0.5284 0.0856 0.2146 0.107 Uiso 1 1 calc R

loop_
_atom_site_aniso_label
_atom_site_aniso_U_11
_atom_site_aniso_U_22
_atom_site_aniso_U_33
_atom_site_aniso_U_23
_atom_site_aniso_U_13
_atom_site_aniso_U_12
Al 0.0298(5) 0.0349(5) 0.0277(6) -0.0158(4) -0.0035(4) -0.0002(4)
O1 0.0366(12) 0.0295(11) 0.0222(12) -0.0120(9) -0.0050(10) 0.0017(10)
O2 0.0322(12) 0.0427(13) 0.0331(13) -0.0218(11) -0.0026(10) -0.0049(10)
O3 0.0332(12) 0.0405(13) 0.0386(14) -0.0188(11) -0.0065(10) -0.0010(10)
C1 0.037(2) 0.046(2) 0.035(2) -0.0170(17) -0.0042(18) 0.0009(17)
C2 0.048(2) 0.036(2) 0.045(2) -0.0123(18) -0.010(2) 0.0032(18)
C3 0.064(3) 0.045(2) 0.041(2) -0.009(2) 0.003(2) 0.000(2)
C4 0.0297(19) 0.049(2) 0.034(2) -0.0153(17) -0.0032(16) 0.0016(17)
C5 0.056(3) 0.074(3) 0.058(3) 0.005(3) 0.026(2) 0.002(3)
C6 0.097(4) 0.077(4) 0.116(5) 0.026(3) 0.070(3) 0.013(3)
C7 0.0396(18) 0.0299(18) 0.0298(19) -0.0112(15) -0.0034(16) 0.0026(15)
C8 0.0405(19) 0.0306(18) 0.035(2) -0.0126(15) 0.0041(16) 0.0015(15)
C9 0.0454(19) 0.042(2) 0.030(2) -0.0191(16) 0.0064(16) -0.0088(16)
C10 0.0445(19) 0.0429(19) 0.0161(17) -0.0093(15) -0.0031(15) -0.0084(16)
C11 0.050(2) 0.055(2) 0.035(2) -0.0311(18) -0.0079(17) -0.0042(18)
C12 0.051(2) 0.086(3) 0.073(3) -0.055(2) 0.001(2) -0.020(2)
C13 0.155(5) 0.272(7) 0.096(4) -0.129(5) 0.067(4) -0.173(5)
C14 0.0345(19) 0.061(2) 0.047(2) -0.0320(19) 0.0050(17) -0.0134(17)
C15 0.0302(18) 0.055(2) 0.046(2) -0.0239(18) -0.0089(16) 0.0055(17)
C16 0.038(2) 0.068(3) 0.064(3) -0.028(2) 0.0028(19) -0.009(2)
C17 0.042(2) 0.067(3) 0.065(3) -0.032(2) 0.001(2) -0.0187(19)
C18 0.047(2) 0.051(2) 0.052(2) -0.0265(19) -0.0023(18) -0.0094(18)
B 0.0272(19) 0.0272(19) 0.027(2) -0.0128(16) -0.0025(16) -0.0032(16)
C19 0.0210(15) 0.0333(17) 0.0229(18) -0.0110(14) 0.0040(14) -0.0076(14)
C20 0.0304(17) 0.0346(18) 0.033(2) -0.0144(15) -0.0053(15) -0.0026(14)
C21 0.047(2) 0.049(2) 0.040(2) -0.0265(18) -0.0064(18) -0.0113(18)
C22 0.0381(19) 0.065(2) 0.031(2) -0.0211(18) -0.0078(17) -0.0155(18)
C23 0.0282(18) 0.055(2) 0.034(2) -0.0129(17) -0.0076(16) -0.0006(16)
C24 0.0286(17) 0.0369(18) 0.0300(19) -0.0146(15) -0.0024(15) -0.0011(15)
C25 0.0293(17) 0.0237(16) 0.0247(18) -0.0061(14) -0.0063(14) -0.0016(13)
C26 0.0328(18) 0.0281(17) 0.0286(19) -0.0102(14) -0.0013(15) -0.0027(14)
C27 0.0340(18) 0.0313(18) 0.032(2) -0.0058(16) 0.0017(15) -0.0002(15)
C28 0.045(2) 0.041(2) 0.033(2) -0.0181(17) -0.0019(17) 0.0076(17)
C29 0.045(2) 0.043(2) 0.039(2) -0.0241(17) -0.0109(18) 0.0014(17)
C30 0.0324(18) 0.0370(18) 0.038(2) -0.0193(16) -0.0065(16) -0.0006(15)
C31 0.0255(16) 0.0288(17) 0.0253(18) -0.0169(14) 0.0020(14) -0.0039(14)
C32 0.0273(17) 0.0342(18) 0.0270(18) -0.0144(15) 0.0003(15) -0.0068(14)
C33 0.0305(17) 0.0391(19) 0.0283(19) -0.0161(16) -0.0071(15) -0.0007(16)
C34 0.044(2) 0.0331(18) 0.0271(19) -0.0100(15) -0.0062(16) 0.0010(17)
C35 0.0368(19) 0.0322(18) 0.032(2) -0.0082(16) -0.0004(16) -0.0094(15)
C36 0.0295(17) 0.0301(18) 0.0314(19) -0.0112(15) -0.0067(15) -0.0044(15)
C37 0.0254(16) 0.0287(17) 0.0237(17) -0.0113(14) -0.0093(14) -0.0020(13)
C38 0.0300(17) 0.0264(16) 0.0271(18) -0.0094(14) -0.0064(15) -0.0053(14)
C39 0.0262(17) 0.0362(19) 0.0272(19) -0.0130(15) -0.0012(15) -0.0054(15)
C40 0.0284(17) 0.045(2) 0.032(2) -0.0112(16) -0.0014(15) -0.0123(16)
C41 0.0387(19) 0.0285(18) 0.036(2) -0.0082(15) -0.0058(17) -0.0109(16)
C42 0.0267(17) 0.0301(18) 0.0322(19) -0.0126(15) -0.0027(15) -0.0014(14)
O4 0.072(2) 0.087(2) 0.136(3) -0.075(2) 0.025(2) -0.0181(18)
C43 0.043(2) 0.053(2) 0.062(3) -0.010(2) 0.015(2) -0.0089(19)
C44 0.101(4) 0.049(3) 0.063(3) -0.028(2) -0.017(3) -0.013(2)
C45 0.085(3) 0.143(5) 0.034(3) 0.015(3) -0.024(2) -0.087(3)
C46 0.068(3) 0.099(4) 0.067(3) -0.005(3) 0.027(3) -0.001(3)

loop_
_atom_type_symbol
_atom_type_description
_atom_type_scat_dispersion_real
_atom_type_scat_dispersion_imag
_atom_type_scat_source
C C 0.0033 0.0016 'International Tables Vol C Tables 4.2.6.8 and 6.1.1.4'
H H 0.0000 0.0000 'International Tables Vol C Tables 4.2.6.8 and 6.1.1.4'
Al Al 0.0645 0.0514 'International Tables Vol C Tables 4.2.6.8 and 6.1.1.4'
B B 0.0013 0.0007 'International Tables Vol C Tables 4.2.6.8 and 6.1.1.4'
O O 0.0106 0.0060 'International Tables Vol C Tables 4.2.6.8 and 6.1.1.4'

loop_
_geom_angle_atom_site_label_1
_geom_angle_atom_site_label_2
_geom_angle_atom_site_label_3
_geom_angle
O1 Al C1 116.82(13)
O1 Al C4 115.04(12)
C1 Al C4 128.13(15)
O1 Al O2 85.12(9)
C1 Al O2 92.56(12)
C4 Al O2 92.81(12)
O1 Al O3 85.19(8)
C1 Al O3 90.61(12)
C4 Al O3 92.51(12)
O2 Al O3 170.21(9)
C7 O1 C10 109.17(19)
C7 O1 Al 124.09(16)
C10 O1 Al 126.71(16)
C14 O2 C11 108.6(2)
C14 O2 Al 121.53(17)
C11 O2 Al 119.29(17)
C18 O3 C15 108.9(2)
C18 O3 Al 121.98(17)
C15 O3 Al 118.93(17)
C2 C1 Al 115.8(2)
C2 C1 H1A 112.2(19)
Al C1 H1A 104(2)
C2 C1 H2A 104.9(18)
Al C1 H2A 111.1(17)
H1A C1 H2A 109(3)
C3 C2 C1 127.0(4)
C3 C2 H2 124(2)
C1 C2 H2 109(2)
C2 C3 H3A 124(2)
C2 C3 H3B 119(2)
H3A C3 H3B 117(3)
C5 C4 Al 118.2(2)
C5 C4 H4A 113(2)
Al C4 H4A 104(2)
C5 C4 H4B 108.5(17)
Al C4 H4B 102.8(18)
H4A C4 H4B 110(3)
C6 C5 C4 138.9(6)
C6 C5 H5 110.5
C4 C5 H5 110.5
C5 C6 H6A 120.0
C5 C6 H6B 120.0
H6A C6 H6B 120.0
O1 C7 C8 103.7(2)
O1 C7 H7A 111.0
C8 C7 H7A 111.0
O1 C7 H7B 111.0
C8 C7 H7B 111.0
H7A C7 H7B 109.0
C7 C8 C9 102.0(2)
C7 C8 H8A 111.4
C9 C8 H8A 111.4
C7 C8 H8B 111.4
C9 C8 H8B 111.4
H8A C8 H8B 109.2
C10 C9 C8 102.8(2)
C10 C9 H9A 111.2
C8 C9 H9A 111.2
C10 C9 H9B 111.2
C8 C9 H9B 111.2
H9A C9 H9B 109.1
O1 C10 C9 103.6(2)
O1 C10 H10A 111.0
C9 C10 H10A 111.0
O1 C10 H10B 111.0
C9 C10 H10B 111.0
H10A C10 H10B 109.0
O2 C11 C12 105.4(3)
O2 C11 H11A 110.7
C12 C11 H11A 110.7
O2 C11 H11B 110.7
C12 C11 H11B 110.7
H11A C11 H11B 108.8
C13 C12 C11 107.6(3)
C13 C12 H12A 110.2
C11 C12 H12A 110.2
C13 C12 H12B 110.2
C11 C12 H12B 110.2
H12A C12 H12B 108.5
C12 C13 C14 110.2(4)
C12 C13 H13A 109.6
C14 C13 H13A 109.6
C12 C13 H13B 109.6
C14 C13 H13B 109.6
H13A C13 H13B 108.1
C13 C14 O2 106.3(3)
C13 C14 H14A 110.5
O2 C14 H14A 110.5
C13 C14 H14B 110.5
O2 C14 H14B 110.5
H14A C14 H14B 108.7
O3 C15 C16 106.1(2)
O3 C15 H15A 110.5
C16 C15 H15A 110.5
O3 C15 H15B 110.5
C16 C15 H15B 110.5
H15A C15 H15B 108.7
C15 C16 C17 102.9(3)
C15 C16 H16A 111.2
C17 C16 H16A 111.2
C15 C16 H16B 111.2
C17 C16 H16B 111.2
H16A C16 H16B 109.1
C18 C17 C16 102.4(3)
C18 C17 H17A 111.3
C16 C17 H17A 111.3
C18 C17 H17B 111.3
C16 C17 H17B 111.3
H17A C17 H17B 109.2
O3 C18 C17 104.0(2)
O3 C18 H18A 111.0
C17 C18 H18A 111.0
O3 C18 H18B 111.0
C17 C18 H18B 111.0
H18A C18 H18B 109.0
C37 B C31 112.6(2)
C37 B C25 114.5(2)
C31 B C25 102.8(2)
C37 B C19 104.3(2)
C31 B C19 111.8(2)
C25 B C19 111.1(2)
C24 C19 C20 115.3(2)
C24 C19 B 121.2(2)
C20 C19 B 123.0(2)
C21 C20 C19 122.5(3)
C21 C20 H20 118.8
C19 C20 H20 118.8
C22 C21 C20 120.2(3)
C22 C21 H21 119.9
C20 C21 H21 119.9
C23 C22 C21 119.1(3)
C23 C22 H22 120.4
C21 C22 H22 120.4
C22 C23 C24 120.1(3)
C22 C23 H23 119.9
C24 C23 H23 119.9
C19 C24 C23 122.7(3)
C19 C24 H24 118.7
C23 C24 H24 118.7
C30 C25 C26 115.2(3)
C30 C25 B 122.1(3)
C26 C25 B 122.3(2)
C27 C26 C25 123.2(3)
C27 C26 H26 118.4
C25 C26 H26 118.4
C28 C27 C26 119.8(3)
C28 C27 H27 120.1
C26 C27 H27 120.1
C29 C28 C27 119.0(3)
C29 C28 H28 120.5
C27 C28 H28 120.5
C28 C29 C30 120.5(3)
C28 C29 H29 119.8
C30 C29 H29 119.8
C25 C30 C29 122.3(3)
C25 C30 H30 118.9
C29 C30 H30 118.9
C36 C31 C32 114.9(3)
C36 C31 B 121.4(2)
C32 C31 B 123.3(3)
C33 C32 C31 122.0(3)
C33 C32 H32 119.0
C31 C32 H32 119.0
C34 C33 C32 120.6(3)
C34 C33 H33 119.7
C32 C33 H33 119.7
C33 C34 C35 119.0(3)
C33 C34 H34 120.5
C35 C34 H34 120.5
C36 C35 C34 119.8(3)
C36 C35 H35 120.1
C34 C35 H35 120.1
C35 C36 C31 123.6(3)
C35 C36 H36 118.2
C31 C36 H36 118.2
C42 C37 C38 114.8(3)
C42 C37 B 124.5(3)
C38 C37 B 120.5(2)
C39 C38 C37 123.0(3)
C39 C38 H38 118.5
C37 C38 H38 118.5
C40 C39 C38 120.3(3)
C40 C39 H39 119.8
C38 C39 H39 119.8
C39 C40 C41 118.6(3)
C39 C40 H40 120.7
C41 C40 H40 120.7
C40 C41 C42 120.1(3)
C40 C41 H41 119.9
C42 C41 H41 119.9
C41 C42 C37 123.1(3)
C41 C42 H42 118.5
C37 C42 H42 118.5
C46 O4 C43 109.1(3)
O4 C43 C44 106.9(3)
O4 C43 H43A 110.4
C44 C43 H43A 110.4
O4 C43 H43B 110.4
C44 C43 H43B 110.4
H43A C43 H43B 108.6
C43 C44 C45 101.3(3)
C43 C44 H44A 111.5
C45 C44 H44A 111.5
C43 C44 H44B 111.5
C45 C44 H44B 111.5
H44A C44 H44B 109.3
C46 C45 C44 101.9(3)
C46 C45 H45A 111.4
C44 C45 H45A 111.4
C46 C45 H45B 111.4
C44 C45 H45B 111.4
H45A C45 H45B 109.3
O4 C46 C45 110.8(4)
O4 C46 H46A 109.5
C45 C46 H46A 109.5
O4 C46 H46B 109.5
C45 C46 H46B 109.5
H46A C46 H46B 108.1

loop_
_geom_bond_atom_site_label_1
_geom_bond_atom_site_label_2
_geom_bond_distance
Al O1 1.8620(19)
Al C1 1.979(4)
Al C4 1.986(4)
Al O2 2.030(2)
Al O3 2.067(2)
O1 C7 1.477(3)
O1 C10 1.488(3)
O2 C14 1.458(4)
O2 C11 1.468(3)
O3 C18 1.457(3)
O3 C15 1.470(3)
C1 C2 1.484(5)
C1 H1A 0.93(3)
C1 H2A 0.99(3)
C2 C3 1.314(5)
C2 H2 0.99(3)
C3 H3A 1.01(3)
C3 H3B 0.97(3)
C4 C5 1.459(5)
C4 H4A 0.90(3)
C4 H4B 0.98(3)
C5 C6 1.167(6)
C5 H5 0.9500
C6 H6A 0.9500
C6 H6B 0.9500
C7 C8 1.506(4)
C7 H7A 0.9900
C7 H7B 0.9900
C8 C9 1.513(4)
C8 H8A 0.9900
C8 H8B 0.9900
C9 C10 1.498(4)
C9 H9A 0.9900
C9 H9B 0.9900
C10 H10A 0.9900
C10 H10B 0.9900
C11 C12 1.482(4)
C11 H11A 0.9900
C11 H11B 0.9900
C12 C13 1.407(5)
C12 H12A 0.9900
C12 H12B 0.9900
C13 C14 1.445(5)
C13 H13A 0.9900
C13 H13B 0.9900
C14 H14A 0.9900
C14 H14B 0.9900
C15 C16 1.503(4)
C15 H15A 0.9900
C15 H15B 0.9900
C16 C17 1.518(4)
C16 H16A 0.9900
C16 H16B 0.9900
C17 C18 1.511(4)
C17 H17A 0.9900
C17 H17B 0.9900
C18 H18A 0.9900
C18 H18B 0.9900
B C37 1.629(4)
B C31 1.639(4)
B C25 1.639(4)
B C19 1.651(4)
C19 C24 1.385(4)
C19 C20 1.390(4)
C20 C21 1.386(4)
C20 H20 0.9500
C21 C22 1.369(4)
C21 H21 0.9500
C22 C23 1.366(4)
C22 H22 0.9500
C23 C24 1.387(4)
C23 H23 0.9500
C24 H24 0.9500
C25 C30 1.389(4)
C25 C26 1.390(4)
C26 C27 1.379(4)
C26 H26 0.9500
C27 C28 1.375(4)
C27 H27 0.9500
C28 C29 1.367(4)
C28 H28 0.9500
C29 C30 1.389(4)
C29 H29 0.9500
C30 H30 0.9500
C31 C36 1.392(4)
C31 C32 1.402(4)
C32 C33 1.391(4)
C32 H32 0.9500
C33 C34 1.366(4)
C33 H33 0.9500
C34 C35 1.383(4)
C34 H34 0.9500
C35 C36 1.371(4)
C35 H35 0.9500
C36 H36 0.9500
C37 C42 1.394(4)
C37 C38 1.398(4)
C38 C39 1.378(4)
C38 H38 0.9500
C39 C40 1.378(4)
C39 H39 0.9500
C40 C41 1.382(4)
C40 H40 0.9500
C41 C42 1.382(4)
C41 H41 0.9500
C42 H42 0.9500
O4 C46 1.337(5)
O4 C43 1.380(4)
C43 C44 1.476(5)
C43 H43A 0.9900
C43 H43B 0.9900
C44 C45 1.526(5)
C44 H44A 0.9900
C44 H44B 0.9900
C45 C46 1.476(6)
C45 H45A 0.9900
C45 H45B 0.9900
C46 H46A 0.9900
C46 H46B 0.9900

loop_
_geom_torsion_atom_site_label_1
_geom_torsion_atom_site_label_2
_geom_torsion_atom_site_label_3
_geom_torsion_atom_site_label_4
_geom_torsion
C1 Al O1 C7 153.1(2)
C4 Al O1 C7 -28.1(2)
O2 Al O1 C7 62.7(2)
O3 Al O1 C7 -118.6(2)
C1 Al O1 C10 -25.1(3)
C4 Al O1 C10 153.7(2)
O2 Al O1 C10 -115.5(2)
O3 Al O1 C10 63.2(2)
O1 Al O2 C14 48.9(2)
C1 Al O2 C14 -67.8(2)
C4 Al O2 C14 163.8(2)
O1 Al O2 C11 -170.5(2)
C1 Al O2 C11 72.8(2)
C4 Al O2 C11 -55.6(2)
O1 Al O3 C18 49.5(2)
C1 Al O3 C18 166.4(2)
C4 Al O3 C18 -65.4(2)
O1 Al O3 C15 -169.1(2)
C1 Al O3 C15 -52.2(2)
C4 Al O3 C15 76.0(2)
O1 Al C1 C2 18.6(3)
C4 Al C1 C2 -160.0(2)
O2 Al C1 C2 104.5(3)
O3 Al C1 C2 -66.3(3)
Al C1 C2 C3 -110.7(4)
O1 Al C4 C5 30.7(4)
C1 Al C4 C5 -150.7(3)
O2 Al C4 C5 -55.2(3)
O3 Al C4 C5 116.6(3)
Al C4 C5 C6 -108.3(6)
C10 O1 C7 C8 15.0(3)
Al O1 C7 C8 -163.41(18)
O1 C7 C8 C9 -35.8(3)
C7 C8 C9 C10 43.6(3)
C7 O1 C10 C9 12.0(3)
Al O1 C10 C9 -169.58(19)
C8 C9 C10 O1 -34.2(3)
C14 O2 C11 C12 -9.8(3)
Al O2 C11 C12 -154.9(2)
O2 C11 C12 C13 14.0(5)
C11 C12 C13 C14 -13.2(6)
C12 C13 C14 O2 7.0(6)
C11 O2 C14 C13 2.1(4)
Al O2 C14 C13 146.3(3)
C18 O3 C15 C16 2.2(3)
Al O3 C15 C16 -143.8(2)
O3 C15 C16 C17 -25.3(3)
C15 C16 C17 C18 38.2(4)
C15 O3 C18 C17 22.0(3)
Al O3 C18 C17 166.8(2)
C16 C17 C18 O3 -37.2(4)
C37 B C19 C24 80.7(3)
C31 B C19 C24 -157.3(3)
C25 B C19 C24 -43.1(4)
C37 B C19 C20 -91.9(3)
C31 B C19 C20 30.0(4)
C25 B C19 C20 144.2(3)
C24 C19 C20 C21 1.2(4)
B C19 C20 C21 174.3(3)
C19 C20 C21 C22 -0.1(5)
C20 C21 C22 C23 -0.6(5)
C21 C22 C23 C24 0.1(5)
C20 C19 C24 C23 -1.8(4)
B C19 C24 C23 -175.0(3)
C22 C23 C24 C19 1.2(5)
C37 B C25 C30 37.1(4)
C31 B C25 C30 -85.4(3)
C19 B C25 C30 154.9(3)
C37 B C25 C26 -150.5(3)
C31 B C25 C26 87.0(3)
C19 B C25 C26 -32.7(4)
C30 C25 C26 C27 -1.3(4)
B C25 C26 C27 -174.1(3)
C25 C26 C27 C28 1.2(5)
C26 C27 C28 C29 -0.1(5)
C27 C28 C29 C30 -0.7(5)
C26 C25 C30 C29 0.4(4)
B C25 C30 C29 173.3(3)
C28 C29 C30 C25 0.6(5)
C37 B C31 C36 159.7(2)
C25 B C31 C36 -76.6(3)
C19 B C31 C36 42.6(4)
C37 B C31 C32 -27.4(4)
C25 B C31 C32 96.3(3)
C19 B C31 C32 -144.4(3)
C36 C31 C32 C33 -1.2(4)
B C31 C32 C33 -174.5(3)
C31 C32 C33 C34 0.0(4)
C32 C33 C34 C35 0.9(4)
C33 C34 C35 C36 -0.4(4)
C34 C35 C36 C31 -1.0(5)
C32 C31 C36 C35 1.7(4)
B C31 C36 C35 175.2(3)
C31 B C37 C42 142.0(3)
C25 B C37 C42 25.1(4)
C19 B C37 C42 -96.6(3)
C31 B C37 C38 -44.0(3)
C25 B C37 C38 -160.9(2)
C19 B C37 C38 77.4(3)
C42 C37 C38 C39 -1.3(4)
B C37 C38 C39 -175.8(2)
C37 C38 C39 C40 0.4(4)
C38 C39 C40 C41 0.6(4)
C39 C40 C41 C42 -0.6(4)
C40 C41 C42 C37 -0.3(4)
C38 C37 C42 C41 1.2(4)
B C37 C42 C41 175.5(3)
C46 O4 C43 C44 26.6(5)
O4 C43 C44 C45 -32.2(4)
C43 C44 C45 C46 25.4(4)
C43 O4 C46 C45 -8.9(5)
C44 C45 C46 O4 -11.5(5)
